data_7200676
loop_
_publ_author_name
'Olejniczak, Anna'
'Katrusiak, Andrzej'
'Vij, Ashwani'

_publ_section_title
;
 Weak intermolecular interactions and molecular aggregation in
 isostructural dihaloperfluoroethanes,
;
_journal_issue 6
_journal_name_full CrystEngComm
_journal_page_first 1073
_journal_paper_doi 10.1039/b819942f
_journal_volume 11
_journal_year 2009
_chemical_formula_moiety 'C2 F4 I2'
_chemical_formula_sum 'C2 F4 I2'
_chemical_formula_weight 353.82
_chemical_name_common 1,2-diiodo-1,1,2,2-tetrafluoroethane
_chemical_name_systematic
;
1,2-diiodo-1,1,2,2-tetrafluoroethane
;
_space_group_IT_number 14
_symmetry_cell_setting monoclinic
_symmetry_space_group_name_Hall '-P 2yn'
_symmetry_space_group_name_H-M 'P 1 21/n 1'
_atom_sites_solution_primary direct
_atom_sites_solution_secondary difmap
_cell_angle_alpha 90.00
_cell_angle_beta 106.47(5)
_cell_angle_gamma 90.00
_cell_formula_units_Z 2
_cell_length_a 6.563(2)
_cell_length_b 6.293(4)
_cell_length_c 8.935(6)
_cell_measurement_pressure 0.16E6(5)
_cell_measurement_reflns_used 436
_cell_measurement_temperature 296(2)
_cell_measurement_theta_max 30.08
_cell_measurement_theta_min 3.43
_cell_volume 353.9(4)
_computing_cell_refinement 'CrysAlis (Oxford Diffraction, 2002)'
_computing_data_collection 'CrysAlis (Oxford Diffraction, 2002)'
_computing_data_reduction 'CrysAlis (Oxford Diffraction, 2002)'
_computing_molecular_graphics
;X-Seed (Barbour, 2001)
and POV-Ray (Persistence of Vision, 2004)
;
_computing_publication_material 'SHELXL-97 (Sheldrick, 1997)'
_computing_structure_refinement 'SHELXL-97 (Sheldrick, 1997)'
_computing_structure_solution 'SHELXS-97 (Sheldrick, 1997)'
_diffrn_ambient_temperature 296(2)
_diffrn_detector_area_resol_mean 16.4
_diffrn_measured_fraction_theta_full 0.420
_diffrn_measured_fraction_theta_max 0.420
_diffrn_measurement_device_type 'Kuma KM4CCD \k geometry'
_diffrn_measurement_method
;HP omega scans - for more details see:
A. Budzianowski, A. Katrusiak in High-Pressure Crystallography
(Eds.: A. Katrusiak, P. F. McMillan),
Dordrecht: Kluwer Acad. Publ., 2004 pp.157-168
;
_diffrn_radiation_monochromator graphite
_diffrn_radiation_source 'fine-focus sealed tube'
_diffrn_radiation_type MoK\a
_diffrn_radiation_wavelength 0.71073
_diffrn_reflns_av_R_equivalents 0.0409
_diffrn_reflns_av_sigmaI/netI 0.0201
_diffrn_reflns_limit_h_max 9
_diffrn_reflns_limit_h_min -9
_diffrn_reflns_limit_k_max 5
_diffrn_reflns_limit_k_min -5
_diffrn_reflns_limit_l_max 10
_diffrn_reflns_limit_l_min -10
_diffrn_reflns_number 2575
_diffrn_reflns_theta_full 30.08
_diffrn_reflns_theta_max 30.08
_diffrn_reflns_theta_min 3.43
_exptl_absorpt_coefficient_mu 8.868
_exptl_absorpt_correction_T_max 0.37
_exptl_absorpt_correction_T_min 0.17
_exptl_absorpt_correction_type integration
_exptl_absorpt_process_details
;
Katrusiak, A. (2003). REDSHADE - Program for correcting
reflections intensities for DAC absorption, gasket shadowing
and sample crystal absorption. Adam Mickiewicz University, Pozna\'n.
Katrusiak, A. (2004). Z. Kristallogr. 219, 461-467
;
_exptl_crystal_colour colourless
_exptl_crystal_density_diffrn 3.321
_exptl_crystal_density_method 'not measured'
_exptl_crystal_description plate
_exptl_crystal_F_000 308
_exptl_crystal_size_max 0.39
_exptl_crystal_size_mid 0.39
_exptl_crystal_size_min 0.07
_refine_diff_density_max 0.408
_refine_diff_density_min -0.318
_refine_diff_density_rms 0.088
_refine_ls_extinction_coef 0.042(7)
_refine_ls_extinction_expression Fc^*^=kFc[1+0.001xFc^2^\l^3^/sin(2\q)]^-1/4^
_refine_ls_extinction_method SHELXL
_refine_ls_goodness_of_fit_ref 1.238
_refine_ls_matrix_type full
_refine_ls_number_parameters 47
_refine_ls_number_reflns 436
_refine_ls_number_restraints 9
_refine_ls_restrained_S_all 1.245
_refine_ls_R_factor_all 0.0844
_refine_ls_R_factor_gt 0.0569
_refine_ls_shift/su_max 0.000
_refine_ls_shift/su_mean 0.000
_refine_ls_structure_factor_coef Fsqd
_refine_ls_weighting_details 'calc w=1/[\s^2^(Fo^2^)+(0.0486P)^2^+1.1136P] where P=(Fo^2^+2Fc^2^)/3'
_refine_ls_weighting_scheme calc
_refine_ls_wR_factor_gt 0.1304
_refine_ls_wR_factor_ref 0.1446
_reflns_number_gt 310
_reflns_number_total 436
_reflns_threshold_expression >2sigma(I)
_cod_data_source_file b819942f.txt
_cod_data_source_block ICF2CF2I_016GPa
_cod_depositor_comments
;
The following automatic conversions were performed:
'_symmetry_cell_setting' value 'Monoclinic' changed to 'monoclinic'
according to '/home/saulius/struct/CIF-dictionaries/cif_core.dic'
dictionary named 'cif_core.dic' version 2.4.1 from 2010-06-29.

Automatic conversion script
Id: cif_fix_enum 1527 2010-12-29 10:47:43Z saulius 
;
_cod_original_cell_volume 353.8(3)
_cod_original_sg_symbol_H-M 'P 2(1)/n'
_cod_database_code 7200676

loop_
_symmetry_equiv_pos_as_xyz
'x, y, z'
'-x+1/2, y+1/2, -z+1/2'
'-x, -y, -z'
'x-1/2, -y-1/2, z-1/2'

loop_
_atom_site_label
_atom_site_type_symbol
_atom_site_fract_x
_atom_site_fract_y
_atom_site_fract_z
_atom_site_U_iso_or_equiv
_atom_site_adp_type
_atom_site_occupancy
_atom_site_symmetry_multiplicity
_atom_site_calc_flag
_atom_site_refinement_flags
_atom_site_disorder_assembly
_atom_site_disorder_group
I1 I 0.28647(16) 0.2335(2) 0.10301(14) 0.1113(10) Uani 1 1 d D . .
C1 C 0.534(3) 0.3833(19) 0.023(4) 0.17(3) Uiso 0.33 1 d PD . .
C2 C 0.467(5) 0.513(3) 0.077(2) 0.31(8) Uiso 0.33 1 d PD . .
C3 C 0.386(2) 0.461(4) -0.0425(17) 0.042(6) Uiso 0.33 1 d PD . .
F1 F 0.306(5) 0.479(7) -0.183(3) 0.102(10) Uiso 0.33 1 d P . .
F2 F 0.264(4) 0.608(7) -0.093(4) 0.087(8) Uiso 0.33 1 d P . .
F3 F 0.271(4) 0.670(5) -0.030(5) 0.082(7) Uiso 0.33 1 d P . .
F1' F 0.468(7) 0.306(7) -0.152(4) 0.104(10) Uiso 0.33 1 d P . .
F2' F 0.385(6) 0.390(7) -0.186(3) 0.077(7) Uiso 0.33 1 d P . .
F3' F 0.359(10) 0.687(8) 0.055(7) 0.167(18) Uiso 0.33 1 d P . .

loop_
_atom_site_aniso_label
_atom_site_aniso_U_11
_atom_site_aniso_U_22
_atom_site_aniso_U_33
_atom_site_aniso_U_23
_atom_site_aniso_U_13
_atom_site_aniso_U_12
I1 0.1138(11) 0.106(2) 0.1290(15) 0.0153(6) 0.0593(8) -0.0077(7)

loop_
_atom_type_symbol
_atom_type_description
_atom_type_scat_dispersion_real
_atom_type_scat_dispersion_imag
_atom_type_scat_source
C C 0.0033 0.0016 'International Tables Vol C Tables 4.2.6.8 and 6.1.1.4'
F F 0.0171 0.0103 'International Tables Vol C Tables 4.2.6.8 and 6.1.1.4'
I I -0.4742 1.8119 'International Tables Vol C Tables 4.2.6.8 and 6.1.1.4'

loop_
_geom_angle_atom_site_label_1
_geom_angle_atom_site_label_2
_geom_angle_atom_site_label_3
_geom_angle
_geom_angle_site_symmetry_1
_geom_angle_site_symmetry_3
_geom_angle_publ_flag
C3 I1 C1 29.3(3) . . ?
C3 I1 C2 29.3(3) . . ?
C1 I1 C2 29.3(3) . . ?
C3 C1 C2 60.2(9) . 3_665 ?
C3 C1 C2 60.0(8) . . ?
C2 C1 C2 90.0(6) 3_665 . ?
C3 C1 C3 89.9(6) . 3_665 ?
C2 C1 C3 59.5(6) 3_665 3_665 ?
C2 C1 C3 60.0(9) . 3_665 ?
C3 C1 F3' 115(5) . 3_665 ?
C2 C1 F3' 68(4) 3_665 3_665 ?
C2 C1 F3' 154(3) . 3_665 ?
C3 C1 F3' 95(3) 3_665 3_665 ?
C3 C1 F3 148(3) . 3_665 ?
C2 C1 F3 88(3) 3_665 3_665 ?
C2 C1 F3 133(4) . 3_665 ?
C3 C1 F3 79(3) 3_665 3_665 ?
F3' C1 F3 38(2) 3_665 3_665 ?
C3 C1 F2 150(2) . 3_665 ?
C2 C1 F2 98(2) 3_665 3_665 ?
C2 C1 F2 104(4) . 3_665 ?
C3 C1 F2 61(3) 3_665 3_665 ?
F3' C1 F2 67(3) 3_665 3_665 ?
F3 C1 F2 30.3(15) 3_665 3_665 ?
C3 C1 F1' 70(3) . . ?
C2 C1 F1' 56(2) 3_665 . ?
C2 C1 F1' 129(4) . . ?
C3 C1 F1' 114.6(19) 3_665 . ?
F3' C1 F1' 50(3) 3_665 . ?
F3 C1 F1' 88(2) 3_665 . ?
F2 C1 F1' 117(2) 3_665 . ?
C3 C1 C1 45.2(6) . 3_665 ?
C2 C1 C1 44.9(6) 3_665 3_665 ?
C2 C1 C1 45.1(6) . 3_665 ?
C3 C1 C1 44.6(6) 3_665 3_665 ?
F3' C1 C1 111(3) 3_665 3_665 ?
F3 C1 C1 117.2(18) 3_665 3_665 ?
F2 C1 C1 105(3) 3_665 3_665 ?
F1' C1 C1 93(3) . 3_665 ?
C3 C1 F2' 47(3) . . ?
C2 C1 F2' 44.9(14) 3_665 . ?
C2 C1 F2' 105(3) . . ?
C3 C1 F2' 103.5(17) 3_665 . ?
F3' C1 F2' 70(3) 3_665 . ?
F3 C1 F2' 106(3) 3_665 . ?
F2 C1 F2' 132(2) 3_665 . ?
F1' C1 F2' 23.7(16) . . ?
C1 C1 F2' 72(3) 3_665 . ?
C3 C1 F1 117(3) . 3_665 ?
C2 C1 F1 103.4(17) 3_665 3_665 ?
C2 C1 F1 60(3) . 3_665 ?
C3 C1 F1 44.0(17) 3_665 3_665 ?
F3' C1 F1 110(3) 3_665 3_665 ?
F3 C1 F1 75(2) 3_665 3_665 ?
F2 C1 F1 44.5(18) 3_665 3_665 ?
F1' C1 F1 154.1(15) . 3_665 ?
C1 C1 F1 79(3) 3_665 3_665 ?
F2' C1 F1 147.3(18) . 3_665 ?
C3 C1 I1 74.7(8) . . ?
C2 C1 I1 133.7(12) 3_665 . ?
C2 C1 I1 75.4(8) . . ?
C3 C1 I1 134.5(12) 3_665 . ?
F3' C1 I1 130(3) 3_665 . ?
F3 C1 I1 133.5(16) 3_665 . ?
F2 C1 I1 128(2) 3_665 . ?
F1' C1 I1 99.9(16) . . ?
C1 C1 I1 108.2(9) 3_665 . ?
F2' C1 I1 96.5(13) . . ?
F1 C1 I1 106.0(16) 3_665 . ?
C3 C2 C1 59.4(6) 3_665 3_665 ?
C3 C2 C3 89.9(6) 3_665 . ?
C1 C2 C3 60.3(9) 3_665 . ?
C3 C2 C1 60.3(9) 3_665 . ?
C1 C2 C1 90.0(6) 3_665 . ?
C3 C2 C1 59.8(8) . . ?
C3 C2 F2' 68(2) 3_665 3_665 ?
C1 C2 F2' 99(2) 3_665 3_665 ?
C3 C2 F2' 155.8(14) . 3_665 ?
C1 C2 F2' 112(4) . 3_665 ?
C3 C2 F1' 80(2) 3_665 3_665 ?
C1 C2 F1' 80(3) 3_665 3_665 ?
C3 C2 F1' 138(4) . 3_665 ?
C1 C2 F1' 138(3) . 3_665 ?
F2' C2 F1' 33.0(17) 3_665 3_665 ?
C3 C2 F3' 108(2) 3_665 . ?
C1 C2 F3' 60(3) 3_665 . ?
C3 C2 F3' 91(4) . . ?
C1 C2 F3' 147(4) . . ?
F2' C2 F3' 88(3) 3_665 . ?
F1' C2 F3' 55(3) 3_665 . ?
C3 C2 F1 52.7(19) 3_665 3_665 ?
C1 C2 F1 105.4(17) 3_665 3_665 ?
C3 C2 F1 137(3) . 3_665 ?
C1 C2 F1 82(4) . 3_665 ?
F2' C2 F1 30(2) 3_665 3_665 ?
F1' C2 F1 62(2) 3_665 3_665 ?
F3' C2 F1 118(3) . 3_665 ?
C3 C2 C2 44.8(6) 3_665 3_665 ?
C1 C2 C2 44.9(6) 3_665 3_665 ?
C3 C2 C2 45.1(6) . 3_665 ?
C1 C2 C2 45.1(6) . 3_665 ?
F2' C2 C2 112(2) 3_665 3_665 ?
F1' C2 C2 113.7(16) 3_665 3_665 ?
F3' C2 C2 104(3) . 3_665 ?
F1 C2 C2 95(3) 3_665 3_665 ?
C3 C2 F3 109.9(16) 3_665 . ?
C1 C2 F3 50.8(17) 3_665 . ?
C3 C2 F3 63(3) . . ?
C1 C2 F3 122(3) . . ?
F2' C2 F3 115(3) 3_665 . ?
F1' C2 F3 82(2) 3_665 . ?
F3' C2 F3 28(3) . . ?
F1 C2 F3 142(2) 3_665 . ?
C2 C2 F3 86(3) 3_665 . ?
C3 C2 F2 102.1(16) 3_665 . ?
C1 C2 F2 45.1(13) 3_665 . ?
C3 C2 F2 41(3) . . ?
C1 C2 F2 100(3) . . ?
F2' C2 F2 133(3) 3_665 . ?
F1' C2 F2 101(3) 3_665 . ?
F3' C2 F2 50(3) . . ?
F1 C2 F2 150.2(19) 3_665 . ?
C2 C2 F2 68(2) 3_665 . ?
F3 C2 F2 22.0(13) . . ?
C3 C2 F2 38.1(15) 3_665 3_665 ?
C1 C2 F2 95.4(17) 3_665 3_665 ?
C3 C2 F2 98(3) . 3_665 ?
C1 C2 F2 42(3) . 3_665 ?
F2' C2 F2 70(2) 3_665 3_665 ?
F1' C2 F2 98(2) 3_665 3_665 ?
F3' C2 F2 145(2) . 3_665 ?
F1 C2 F2 40.5(15) 3_665 3_665 ?
C2 C2 F2 63(2) 3_665 3_665 ?
F3 C2 F2 145.8(17) . 3_665 ?
F2 C2 F2 130.3(8) . 3_665 ?
C1 C3 C2 60.3(9) . 3_665 ?
C1 C3 C2 60.2(8) . . ?
C2 C3 C2 90.1(6) 3_665 . ?
C1 C3 C1 90.1(6) . 3_665 ?
C2 C3 C1 59.7(6) 3_665 3_665 ?
C2 C3 C1 60.1(9) . 3_665 ?
C1 C3 F2 157(3) . . ?
C2 C3 F2 108(2) 3_665 . ?
C2 C3 F2 103(4) . . ?
C1 C3 F2 67(3) 3_665 . ?
C1 C3 F1 130(4) . . ?
C2 C3 F1 82(3) 3_665 . ?
C2 C3 F1 157(3) . . ?
C1 C3 F1 97(3) 3_665 . ?
F2 C3 F1 60(2) . . ?
C1 C3 F2' 97(4) . . ?
C2 C3 F2' 64(2) 3_665 . ?
C2 C3 F2' 153(3) . . ?
C1 C3 F2' 108.6(19) 3_665 . ?
F2 C3 F2' 94(2) . . ?
F1 C3 F2' 34.2(18) . . ?
C1 C3 F3 136(3) . . ?
C2 C3 F3 112.0(15) 3_665 . ?
C2 C3 F3 78(3) . . ?
C1 C3 F3 56.5(17) 3_665 . ?
F2 C3 F3 25.3(18) . . ?
F1 C3 F3 85(3) . . ?
F2' C3 F3 119(2) . . ?
C1 C3 C3 45.4(6) . 3_665 ?
C2 C3 C3 44.9(6) 3_665 3_665 ?
C2 C3 C3 45.2(6) . 3_665 ?
C1 C3 C3 44.8(6) 3_665 3_665 ?
F2 C3 C3 112(3) . 3_665 ?
F1 C3 C3 123.0(19) . 3_665 ?
F2' C3 C3 108(2) . 3_665 ?
F3 C3 C3 97(2) . 3_665 ?
C1 C3 F1' 70(3) . . ?
C2 C3 F1' 56.4(16) 3_665 . ?
C2 C3 F1' 129(3) . . ?
C1 C3 F1' 114.7(15) 3_665 . ?
F2 C3 F1' 123(2) . . ?
F1 C3 F1' 63(2) . . ?
F2' C3 F1' 28.5(16) . . ?
F3 C3 F1' 146(2) . . ?
C3 C3 F1' 93(2) 3_665 . ?
C1 C3 F3' 108(3) . . ?
C2 C3 F3' 104(2) 3_665 . ?
C2 C3 F3' 49(3) . . ?
C1 C3 F3' 44.8(18) 3_665 . ?
F2 C3 F3' 53(2) . . ?
F1 C3 F3' 112(3) . . ?
F2' C3 F3' 142(3) . . ?
F3 C3 F3' 28.6(17) . . ?
C3 C3 F3' 73(3) 3_665 . ?
F1' C3 F3' 159(2) . . ?
C1 C3 I1 76.0(8) . . ?
C2 C3 I1 135.0(12) 3_665 . ?
C2 C3 I1 76.0(8) . . ?
C1 C3 I1 134.9(12) 3_665 . ?
F2 C3 I1 116.5(18) . . ?
F1 C3 I1 124.6(16) . . ?
F2' C3 I1 115.5(19) . . ?
F3 C3 I1 106.4(16) . . ?
C3 C3 I1 109.4(8) 3_665 . ?
F1' C3 I1 100.4(17) . . ?
F3' C3 I1 98.6(17) . . ?
F2' F1 F2 141(5) . . ?
F2' F1 C3 82(4) . . ?
F2 F1 C3 60(2) . . ?
F2' F1 F1' 12(3) . . ?
F2 F1 F1' 130(3) . . ?
C3 F1 F1' 70(2) . . ?
F2' F1 C2 60(3) . 3_665 ?
F2 F1 C2 86(2) . 3_665 ?
C3 F1 C2 45.7(13) . 3_665 ?
F1' F1 C2 52.5(19) . 3_665 ?
F2' F1 C1 98(3) . 3_665 ?
F2 F1 C1 47.8(16) . 3_665 ?
C3 F1 C1 38.8(13) . 3_665 ?
F1' F1 C1 88.7(19) . 3_665 ?
C2 F1 C1 38.4(8) 3_665 3_665 ?
F3 F2 F1 163(6) . . ?
F3 F2 C3 104(6) . . ?
F1 F2 C3 60(3) . . ?
F3 F2 C1 76(4) . 3_665 ?
F1 F2 C1 88(2) . 3_665 ?
C3 F2 C1 51.9(12) . 3_665 ?
F3 F2 F3' 25(4) . . ?
F1 F2 F3' 138(4) . . ?
C3 F2 F3' 82(3) . . ?
C1 F2 F3' 53(2) 3_665 . ?
F3 F2 C2 69(5) . . ?
F1 F2 C2 95(3) . . ?
C3 F2 C2 36.2(16) . . ?
C1 F2 C2 37.1(14) 3_665 . ?
F3' F2 C2 45(2) . . ?
F3 F2 C2 109(4) . 3_665 ?
F1 F2 C2 53.7(19) . 3_665 ?
C3 F2 C2 33.7(10) . 3_665 ?
C1 F2 C2 34.5(14) 3_665 3_665 ?
F3' F2 C2 85(3) . 3_665 ?
C2 F2 C2 49.7(8) . 3_665 ?
F2 F3 F3' 135(7) . . ?
F2 F3 C1 74(4) . 3_665 ?
F3' F3 C1 65(4) . 3_665 ?
F2 F3 C3 50(4) . . ?
F3' F3 C3 87(5) . . ?
C1 F3 C3 44.7(13) 3_665 . ?
F2 F3 C2 89(5) . . ?
F3' F3 C2 48(4) . . ?
C1 F3 C2 40.8(14) 3_665 . ?
C3 F3 C2 39.4(9) . . ?
F2' F1' F3' 133(6) . 3_665 ?
F2' F1' C2 73(5) . 3_665 ?
F3' F1' C2 61(3) 3_665 3_665 ?
F2' F1' F1 13(3) . . ?
F3' F1' F1 126(4) 3_665 . ?
C2 F1' F1 65(3) 3_665 . ?
F2' F1' C1 99(5) . . ?
F3' F1' C1 49(3) 3_665 . ?
C2 F1' C1 43.6(14) 3_665 . ?
F1 F1' C1 87(2) . . ?
F2' F1' C3 60(4) . . ?
F3' F1' C3 87(3) 3_665 . ?
C2 F1' C3 43.6(15) 3_665 . ?
F1 F1' C3 47.0(16) . . ?
C1 F1' C3 40.6(9) . . ?
F1' F2' F1 155(6) . . ?
F1' F2' C2 74(4) . 3_665 ?
F1 F2' C2 90(4) . 3_665 ?
F1' F2' C3 92(4) . . ?
F1 F2' C3 63(3) . . ?
C2 F2' C3 48.6(10) 3_665 . ?
F1' F2' C1 57(4) . . ?
F1 F2' C1 99(3) . . ?
C2 F2' C1 36.1(12) 3_665 . ?
C3 F2' C1 35.9(13) . . ?
F3 F3' C1 78(5) . 3_665 ?
F3 F3' F1' 158(7) . 3_665 ?
C1 F3' F1' 81(4) 3_665 3_665 ?
F3 F3' C2 104(6) . . ?
C1 F3' C2 52(2) 3_665 . ?
F1' F3' C2 64(4) 3_665 . ?
F3 F3' F2 20(3) . . ?
C1 F3' F2 59(3) 3_665 . ?
F1' F3' F2 140(5) 3_665 . ?
C2 F3' F2 85(3) . . ?
F3 F3' C3 64(4) . . ?
C1 F3' C3 40.0(19) 3_665 . ?
F1' F3' C3 100(4) 3_665 . ?
C2 F3' C3 39.9(17) . . ?
F2 F3' C3 45(2) . . ?

loop_
_geom_bond_atom_site_label_1
_geom_bond_atom_site_label_2
_geom_bond_distance
_geom_bond_site_symmetry_2
_geom_bond_publ_flag
I1 C3 2.155(9) . ?
I1 C1 2.167(10) . ?
I1 C2 2.169(10) . ?
C1 C3 1.092(10) . ?
C1 C2 1.102(13) 3_665 ?
C1 C2 1.097(10) . ?
C1 C3 1.104(12) 3_665 ?
C1 F3' 1.21(5) 3_665 ?
C1 F3 1.31(3) 3_665 ?
C1 F2 1.30(4) 3_665 ?
C1 F1' 1.57(5) . ?
C1 C1 1.555(10) 3_665 ?
C1 F2' 1.85(4) . ?
C1 F1 1.75(4) 3_665 ?
C2 C3 1.101(12) 3_665 ?
C2 C1 1.102(13) 3_665 ?
C2 C3 1.095(10) . ?
C2 F2' 1.32(3) 3_665 ?
C2 F1' 1.33(4) 3_665 ?
C2 F3' 1.29(6) . ?
C2 F1 1.52(5) 3_665 ?
C2 C2 1.555(10) 3_665 ?
C2 F3 1.69(5) . ?
C2 F2 1.81(5) . ?
C2 F2 1.88(4) 3_665 ?
C3 C2 1.101(12) 3_665 ?
C3 C1 1.104(12) 3_665 ?
C3 F2 1.22(4) . ?
C3 F1 1.22(3) . ?
C3 F2' 1.36(3) . ?
C3 F3 1.54(4) . ?
C3 C3 1.551(10) 3_665 ?
C3 F1' 1.57(5) . ?
C3 F3' 1.71(6) . ?
F1 F2' 0.77(4) . ?
F1 F2 1.23(4) . ?
F1 F1' 1.49(5) . ?
F1 C2 1.52(5) 3_665 ?
F1 C1 1.75(4) 3_665 ?
F2 F3 0.68(3) . ?
F2 C1 1.30(4) 3_665 ?
F2 F3' 1.39(6) . ?
F2 C2 1.88(4) 3_665 ?
F3 F3' 0.82(5) . ?
F3 C1 1.31(3) 3_665 ?
F1' F2' 0.75(4) . ?
F1' F3' 1.22(6) 3_665 ?
F1' C2 1.33(4) 3_665 ?
F2' C2 1.32(3) 3_665 ?
F3' C1 1.21(5) 3_665 ?
F3' F1' 1.22(6) 3_665 ?
